data_2014814
loop_
_publ_author_name
'Lyakhov, Alexander S.'
'Degtyarik, Michail M.'
'Ivashkevich, Ludmila S.'
'Gaponik, Pavel N.'

_publ_section_title
;Coordination polymers formed by bridging 2-substituted tetrazole ligands:
 poly[[dichlorocopper(II)]-di-\m~2~-2-propyl-2<i>H</i>-tetrazole-\k^2^<i>N</i>^1^:<i>N</i>^4^]
 and
 poly[[dichlorocopper(II)]-di-\m~2~-2-allyl-2<i>H</i>-tetrazole-\k^2^<i>N</i>^1^:<i>N</i>^4^]
;
_journal_issue 4
_journal_name_full 'Acta Crystallographica Section C'
_journal_page_first m158
_journal_page_last m160
_journal_paper_doi 10.1107/S0108270105004002
_journal_volume 61
_journal_year 2005
_chemical_formula_iupac '[Cu Cl2 (C4 H8 N4)2]'
_chemical_formula_moiety 'C8 H16 Cl2 Cu N8'
_chemical_formula_sum 'C8 H16 Cl2 Cu N8'
_chemical_formula_weight 358.73
_chemical_name_systematic
;
poly[[dichlorocopper(II)]-di-\m~2~-2-propyl-2H-tetrazole-\k^2^N^1^:N^4^]
;
_space_group_IT_number 61
_symmetry_cell_setting orthorhombic
_symmetry_space_group_name_Hall '-P 2ac 2ab'
_symmetry_space_group_name_H-M 'P b c a'
_atom_sites_solution_hydrogens geom
_atom_sites_solution_primary direct
_atom_sites_solution_secondary difmap
_audit_creation_method SHELXL97
_cell_angle_alpha 90.00
_cell_angle_beta 90.00
_cell_angle_gamma 90.00
_cell_formula_units_Z 4
_cell_length_a 9.885(3)
_cell_length_b 8.867(2)
_cell_length_c 17.092(4)
_cell_measurement_reflns_used 24
_cell_measurement_temperature 292(2)
_cell_measurement_theta_max 22.0
_cell_measurement_theta_min 16.6
_cell_volume 1498.1(7)
_computing_cell_refinement 'R3m Software'
_computing_data_collection 'R3m Software (Nicolet, 1980)'
_computing_data_reduction 'R3m Software'
_computing_molecular_graphics 'ORTEP-3 for Windows (Farrugia, 1997) and PLATON (Spek, 2003)'
_computing_publication_material SHELXL97
_computing_structure_refinement 'SHELXL97 (Sheldrick, 1997)'
_computing_structure_solution 'SIR97 (Altomare <i>et al.</i>, 1999)'
_diffrn_ambient_temperature 292(2)
_diffrn_measured_fraction_theta_full 1.000
_diffrn_measured_fraction_theta_max 1.000
_diffrn_measurement_device_type 'Nicolet R3m four-circle'
_diffrn_measurement_method \w/2\q
_diffrn_radiation_monochromator graphite
_diffrn_radiation_source 'fine-focus sealed tube'
_diffrn_radiation_type MoK\a
_diffrn_radiation_wavelength 0.71073
_diffrn_reflns_av_R_equivalents 0.0267
_diffrn_reflns_av_sigmaI/netI 0.0176
_diffrn_reflns_limit_h_max 13
_diffrn_reflns_limit_h_min 0
_diffrn_reflns_limit_k_max 12
_diffrn_reflns_limit_k_min 0
_diffrn_reflns_limit_l_max 2
_diffrn_reflns_limit_l_min -24
_diffrn_reflns_number 2477
_diffrn_reflns_theta_full 30.07
_diffrn_reflns_theta_max 30.07
_diffrn_reflns_theta_min 2.38
_diffrn_standards_decay_% 0
_diffrn_standards_interval_count 100
_diffrn_standards_number 3
_exptl_absorpt_coefficient_mu 1.814
_exptl_absorpt_correction_T_max 0.4829
_exptl_absorpt_correction_T_min 0.3787
_exptl_absorpt_correction_type '\y scan'
_exptl_absorpt_process_details '(North <i>et al.</i>, 1968)'
_exptl_crystal_colour green-blue
_exptl_crystal_density_diffrn 1.590
_exptl_crystal_density_meas ?
_exptl_crystal_density_method 'not measured'
_exptl_crystal_description prism
_exptl_crystal_F_000 732
_exptl_crystal_size_max 0.58
_exptl_crystal_size_mid 0.54
_exptl_crystal_size_min 0.40
_refine_diff_density_max 0.672
_refine_diff_density_min -0.803
_refine_ls_extinction_method none
_refine_ls_goodness_of_fit_ref 1.126
_refine_ls_hydrogen_treatment constr
_refine_ls_matrix_type full
_refine_ls_number_parameters 89
_refine_ls_number_reflns 2201
_refine_ls_number_restraints 0
_refine_ls_restrained_S_all 1.126
_refine_ls_R_factor_all 0.0434
_refine_ls_R_factor_gt 0.0408
_refine_ls_shift/su_max 0.000
_refine_ls_shift/su_mean 0.000
_refine_ls_structure_factor_coef Fsqd
_refine_ls_weighting_details 'calc w = 1/[\s^2^(Fo^2^)+(0.0762P)^2^+0.5691P] where P=(Fo^2^+2Fc^2^)/3'
_refine_ls_weighting_scheme calc
_refine_ls_wR_factor_gt 0.1223
_refine_ls_wR_factor_ref 0.1243
_reflns_number_gt 2024
_reflns_number_total 2201
_reflns_threshold_expression I>2\s(I)
_cod_data_source_file ga1097.cif
_cod_data_source_block I
_cod_depositor_comments
;
The following automatic conversions were performed:
'_geom_bond_publ_flag' value 'Y' changed to 'y' according to
'/home/saulius/struct/CIF-dictionaries/cif_core.dic' dictionary named
'cif_core.dic' version 2.4.1 from 2010-06-29 (10
times).

'_geom_bond_publ_flag' value 'N' changed to 'n' according to
'/home/saulius/struct/CIF-dictionaries/cif_core.dic' dictionary named
'cif_core.dic' version 2.4.1 from 2010-06-29 (3 times).

Automatic conversion script
Id: cif_fix_enum 1527 2010-12-29 10:47:43Z saulius 

The following automatic conversions were performed:

'_geom_bond_publ_flag' value 'Y' changed to 'y' according to
/home/saulius/struct/CIF-dictionaries/cif_core.dic dictionary named
'cif_core.dic' version 2.4.1 from 2010-06-29 (10
times).

'_geom_bond_publ_flag' value 'N' changed to 'n' according to
/home/saulius/struct/CIF-dictionaries/cif_core.dic dictionary named
'cif_core.dic' version 2.4.1 from 2010-06-29 (3 times).

Automatic conversion script
Id: cif_fix_values 1715 2011-07-08 13:25:40Z adriana 

The following automatic conversions were performed:

'_exptl_crystal_density_meas' value 'not measured' was changed to '?'
- the value is perceived as not measured.

Automatic conversion script
Id: cif_fix_values 3008 2015-01-20 13:52:24Z robertas 
;
_cod_database_code 2014814
_cod_database_fobs_code 2014814

loop_
_symmetry_equiv_pos_as_xyz
'x, y, z'
'-x+1/2, -y, z+1/2'
'-x, y+1/2, -z+1/2'
'x+1/2, -y+1/2, -z'
'-x, -y, -z'
'x-1/2, y, -z-1/2'
'x, -y-1/2, z-1/2'
'-x-1/2, y-1/2, z'

loop_
_atom_site_label
_atom_site_fract_x
_atom_site_fract_y
_atom_site_fract_z
_atom_site_U_iso_or_equiv
_atom_site_adp_type
_atom_site_calc_flag
_atom_site_refinement_flags
_atom_site_occupancy
_atom_site_disorder_assembly
_atom_site_disorder_group
_atom_site_type_symbol
Cu1 0.5000 0.5000 0.5000 0.03073(14) Uani d S 1 . . Cu
Cl1 0.60885(5) 0.47837(6) 0.61608(3) 0.03696(15) Uani d . 1 . . Cl
N1 0.15612(18) 0.2420(2) 0.54928(10) 0.0406(4) Uani d . 1 . . N
N2 0.19012(16) 0.30519(19) 0.61691(9) 0.0351(3) Uani d . 1 . . N
N3 0.29953(17) 0.3880(2) 0.61424(9) 0.0375(4) Uani d . 1 . . N
N4 0.34130(16) 0.37998(18) 0.54076(9) 0.0336(3) Uani d . 1 . . N
C5 0.2534(2) 0.2918(3) 0.50275(11) 0.0394(4) Uani d . 1 . . C
H5 0.2599 0.2683 0.4499 0.047 Uiso calc R 1 . . H
C6 0.1067(2) 0.2940(3) 0.68746(12) 0.0448(5) Uani d . 1 . . C
H6A 0.1588 0.3275 0.7323 0.054 Uiso calc R 1 . . H
H6B 0.0817 0.1895 0.6960 0.054 Uiso calc R 1 . . H
C7 -0.0195(3) 0.3884(4) 0.68043(16) 0.0552(6) Uani d . 1 . . C
H7A -0.0790 0.3425 0.6421 0.066 Uiso calc R 1 . . H
H7B -0.0662 0.3880 0.7303 0.066 Uiso calc R 1 . . H
C8 0.0068(4) 0.5486(5) 0.6569(3) 0.0806(11) Uani d . 1 . . C
H8A 0.0745 0.5913 0.6905 0.121 Uiso calc R 1 . . H
H8B -0.0753 0.6059 0.6614 0.121 Uiso calc R 1 . . H
H8C 0.0380 0.5513 0.6037 0.121 Uiso calc R 1 . . H

loop_
_atom_site_aniso_label
_atom_site_aniso_U_11
_atom_site_aniso_U_22
_atom_site_aniso_U_33
_atom_site_aniso_U_12
_atom_site_aniso_U_13
_atom_site_aniso_U_23
Cu1 0.0298(2) 0.0310(2) 0.0315(2) -0.00562(10) 0.00078(10) 0.00283(10)
Cl1 0.0375(3) 0.0381(3) 0.0353(2) -0.00010(17) -0.00241(16) 0.00357(16)
N1 0.0444(9) 0.0355(8) 0.0417(8) -0.0127(7) 0.0074(7) -0.0051(6)
N2 0.0369(8) 0.0325(7) 0.0358(7) -0.0057(6) 0.0049(6) 0.0006(6)
N3 0.0370(8) 0.0415(8) 0.0339(7) -0.0089(7) 0.0036(6) 0.0004(6)
N4 0.0350(7) 0.0320(7) 0.0339(7) -0.0063(6) 0.0040(6) 0.0008(6)
C5 0.0445(11) 0.0360(9) 0.0377(9) -0.0121(8) 0.0071(7) -0.0052(7)
C6 0.0484(11) 0.0494(11) 0.0368(9) -0.0105(9) 0.0106(8) 0.0009(8)
C7 0.0423(11) 0.0690(17) 0.0543(13) -0.0038(11) 0.0093(10) -0.0136(12)
C8 0.096(3) 0.066(2) 0.079(2) 0.0259(17) 0.0224(18) -0.001(2)

loop_
_atom_type_symbol
_atom_type_description
_atom_type_scat_dispersion_real
_atom_type_scat_dispersion_imag
_atom_type_scat_source
C C 0.0033 0.0016 'International Tables Vol C Tables 4.2.6.8 and 6.1.1.4'
H H 0.0000 0.0000 'International Tables Vol C Tables 4.2.6.8 and 6.1.1.4'
N N 0.0061 0.0033 'International Tables Vol C Tables 4.2.6.8 and 6.1.1.4'
Cl Cl 0.1484 0.1585 'International Tables Vol C Tables 4.2.6.8 and 6.1.1.4'
Cu Cu 0.3201 1.2651 'International Tables Vol C Tables 4.2.6.8 and 6.1.1.4'

loop_
_geom_angle_atom_site_label_1
_geom_angle_atom_site_label_2
_geom_angle_atom_site_label_3
_geom_angle_site_symmetry_1
_geom_angle_site_symmetry_3
_geom_angle
N4 Cu1 N4 . 5_666 180.0
N4 Cu1 Cl1 . . 91.27(5)
N4 Cu1 Cl1 5_666 . 88.73(5)
N4 Cu1 Cl1 . 5_666 88.73(5)
N4 Cu1 Cl1 5_666 5_666 91.27(5)
Cl1 Cu1 Cl1 . 5_666 180.0
N4 Cu1 N1 . 8_665 82.57(6)
N4 Cu1 N1 5_666 8_665 97.43(6)
Cl1 Cu1 N1 . 8_665 93.66(4)
Cl1 Cu1 N1 5_666 8_665 86.34(4)
N4 Cu1 N1 . 4_556 97.43(6)
N4 Cu1 N1 5_666 4_556 82.57(6)
Cl1 Cu1 N1 . 4_556 86.34(4)
Cl1 Cu1 N1 5_666 4_556 93.66(4)
N1 Cu1 N1 8_665 4_556 180.00(7)
N4 Cu1 Cu1 . 4_556 103.08(5)
N4 Cu1 Cu1 5_666 4_556 76.92(5)
Cl1 Cu1 Cu1 . 4_556 65.788(16)
Cl1 Cu1 Cu1 5_666 4_556 114.212(16)
N1 Cu1 Cu1 8_665 4_556 158.53(3)
N1 Cu1 Cu1 4_556 4_556 21.47(3)
C5 N1 N2 . . 101.42(16)
N3 N2 N1 . . 114.57(15)
N3 N2 C6 . . 122.16(16)
N1 N2 C6 . . 123.09(16)
N2 N3 N4 . . 105.13(15)
N3 N4 C5 . . 106.84(15)
N3 N4 Cu1 . . 122.77(12)
C5 N4 Cu1 . . 130.17(12)
N1 C5 N4 . . 112.04(16)
N1 C5 H5 . . 124.0
N4 C5 H5 . . 124.0
N2 C6 C7 . . 111.27(19)
N2 C6 H6A . . 109.4
C7 C6 H6A . . 109.4
N2 C6 H6B . . 109.4
C7 C6 H6B . . 109.4
H6A C6 H6B . . 108.0
C8 C7 C6 . . 113.8(2)
C8 C7 H7A . . 108.8
C6 C7 H7A . . 108.8
C8 C7 H7B . . 108.8
C6 C7 H7B . . 108.8
H7A C7 H7B . . 107.7
C7 C8 H8A . . 109.5
C7 C8 H8B . . 109.5
H8A C8 H8B . . 109.5
C7 C8 H8C . . 109.5
H8A C8 H8C . . 109.5
H8B C8 H8C . . 109.5

loop_
_geom_bond_atom_site_label_1
_geom_bond_atom_site_label_2
_geom_bond_site_symmetry_2
_geom_bond_distance
_geom_bond_publ_flag
Cu1 N4 . 2.0196(15) y
Cu1 N4 5_666 2.0197(16) n
Cu1 Cl1 . 2.2652(6) y
Cu1 Cl1 5_666 2.2652(6) n
Cu1 N1 8_665 2.7739(17) y
Cu1 N1 4_556 2.7739(17) n
Cu1 Cu1 4_556 6.6396(13) y
N1 C5 . 1.324(2) y
N1 N2 . 1.328(2) y
N2 N3 . 1.308(2) y
N2 C6 . 1.464(2) y
N3 N4 . 1.324(2) y
N4 C5 . 1.337(3) y
C5 H5 . 0.9300 ?
C6 C7 . 1.507(4) ?
C6 H6A . 0.9700 ?
C6 H6B . 0.9700 ?
C7 C8 . 1.499(5) ?
C7 H7A . 0.9700 ?
C7 H7B . 0.9700 ?
C8 H8A . 0.9600 ?
C8 H8B . 0.9600 ?
C8 H8C . 0.9600 ?

loop_
_geom_hbond_atom_site_label_D
_geom_hbond_atom_site_label_H
_geom_hbond_atom_site_label_A
_geom_hbond_site_symmetry_A
_geom_hbond_distance_DH
_geom_hbond_distance_HA
_geom_hbond_distance_DA
_geom_hbond_angle_DHA
C5 H5 Cl1 5_666 0.93 2.83 3.183(2) 104

loop_
_geom_torsion_atom_site_label_1
_geom_torsion_atom_site_label_2
_geom_torsion_atom_site_label_3
_geom_torsion_atom_site_label_4
_geom_torsion_site_symmetry_1
_geom_torsion
C5 N1 N2 N3 . -0.1(2)
C5 N1 N2 C6 . 175.1(2)
N1 N2 N3 N4 . 0.0(2)
C6 N2 N3 N4 . -175.24(18)
N2 N3 N4 C5 . 0.1(2)
N2 N3 N4 Cu1 . 175.18(13)
Cl1 Cu1 N4 N3 . 34.81(15)
Cl1 Cu1 N4 N3 5_666 -145.19(15)
N1 Cu1 N4 N3 8_665 -58.71(15)
N1 Cu1 N4 N3 4_556 121.29(15)
Cu1 Cu1 N4 N3 4_556 100.23(15)
Cl1 Cu1 N4 C5 . -151.34(19)
Cl1 Cu1 N4 C5 5_666 28.66(19)
N1 Cu1 N4 C5 8_665 115.1(2)
N1 Cu1 N4 C5 4_556 -64.9(2)
Cu1 Cu1 N4 C5 4_556 -85.92(19)
N2 N1 C5 N4 . 0.2(3)
N3 N4 C5 N1 . -0.2(3)
Cu1 N4 C5 N1 . -174.77(15)
N3 N2 C6 C7 . 102.9(2)
N1 N2 C6 C7 . -71.9(3)
N2 C6 C7 C8 . -51.6(3)
